data_1507347
loop_
_publ_author_name
'Myers, Michael C.'
'Witschi, Mark A.'
'Larionova, Nataliya V.'
'Franck, John M.'
'Haynes, Russell D.'
'Hara, Toshiaki'
'Grajkowski, Andrzej'
'Appella, Daniel H.'

_publ_section_title
;
 A cyclopentane conformational restraint for a peptide nucleic acid:
 design, asymmetric synthesis, and improved binding affinity to DNA and
 RNA.
;
_journal_issue 15
_journal_name_full 'Organic letters'
_journal_page_first 2695
_journal_page_last 2698
_journal_paper_doi 10.1021/ol0348811
_journal_volume 5
_journal_year 2003
_chemical_formula_sum 'C27 H43 O4'
_chemical_formula_weight 431.61
_chemical_name_systematic
; 
 ? 
;
_space_group_IT_number 4
_symmetry_cell_setting monoclinic
_symmetry_space_group_name_Hall 'P 2yb'
_symmetry_space_group_name_H-M 'P 1 21 1'
_atom_sites_solution_hydrogens geom
_atom_sites_solution_primary direct
_atom_sites_solution_secondary difmap
_audit_creation_method SHELXL-97
_cell_angle_alpha 90.00
_cell_angle_beta 97.091(3)
_cell_angle_gamma 90.00
_cell_formula_units_Z 4
_cell_length_a 9.2851(17)
_cell_length_b 19.449(4)
_cell_length_c 14.737(3)
_cell_measurement_temperature 153(2)
_cell_volume 2640.9(9)
_computing_cell_refinement 'Bruker SMART'
_computing_data_collection 'Bruker SMART'
_computing_data_reduction 'Bruker SHELXTL'
_computing_molecular_graphics 'Bruker SHELXTL'
_computing_publication_material 'Bruker SHELXTL'
_computing_structure_refinement 'SHELXL-97 (Sheldrick, 1997)'
_computing_structure_solution 'SHELXS-97 (Sheldrick, 1990)'
_diffrn_ambient_temperature 153(2)
_diffrn_measured_fraction_theta_full 0.925
_diffrn_measured_fraction_theta_max 0.925
_diffrn_measurement_device_type 'CCD area detector'
_diffrn_measurement_method 'phi and omega scans'
_diffrn_radiation_monochromator graphite
_diffrn_radiation_source 'fine-focus sealed tube'
_diffrn_radiation_type MoK\a
_diffrn_radiation_wavelength 0.71073
_diffrn_reflns_av_R_equivalents 0.0910
_diffrn_reflns_av_sigmaI/netI 0.1191
_diffrn_reflns_limit_h_max 12
_diffrn_reflns_limit_h_min -12
_diffrn_reflns_limit_k_max 26
_diffrn_reflns_limit_k_min -25
_diffrn_reflns_limit_l_max 19
_diffrn_reflns_limit_l_min -19
_diffrn_reflns_number 22905
_diffrn_reflns_theta_full 28.80
_diffrn_reflns_theta_max 28.80
_diffrn_reflns_theta_min 1.39
_exptl_absorpt_coefficient_mu 0.071
_exptl_absorpt_correction_T_max 0.9940
_exptl_absorpt_correction_T_min 0.9674
_exptl_absorpt_correction_type integration
_exptl_crystal_colour colorless
_exptl_crystal_density_diffrn 1.086
_exptl_crystal_density_method 'not measured'
_exptl_crystal_description plate
_exptl_crystal_F_000 948
_exptl_crystal_size_max 0.476
_exptl_crystal_size_mid 0.456
_exptl_crystal_size_min 0.086
_refine_diff_density_max 0.350
_refine_diff_density_min -0.205
_refine_diff_density_rms 0.055
_refine_ls_abs_structure_details 'Flack H D (1983), Acta Cryst. A39, 876-881'
_refine_ls_abs_structure_Flack 0.2(14)
_refine_ls_extinction_method none
_refine_ls_goodness_of_fit_ref 0.957
_refine_ls_hydrogen_treatment mixed
_refine_ls_matrix_type full
_refine_ls_number_parameters 576
_refine_ls_number_reflns 12214
_refine_ls_number_restraints 1
_refine_ls_restrained_S_all 0.957
_refine_ls_R_factor_all 0.1603
_refine_ls_R_factor_gt 0.0730
_refine_ls_shift/su_max 0.001
_refine_ls_shift/su_mean 0.000
_refine_ls_structure_factor_coef Fsqd
_refine_ls_weighting_details 'calc w=1/[\s^2^(Fo^2^)+(0.0986P)^2^+0.0000P] where P=(Fo^2^+2Fc^2^)/3'
_refine_ls_weighting_scheme calc
_refine_ls_wR_factor_gt 0.1613
_refine_ls_wR_factor_ref 0.2029
_reflns_number_gt 5999
_reflns_number_total 12214
_reflns_threshold_expression &gt;2sigma(I)
_cod_data_source_file ol0348811si20030520_012323.cif
_cod_data_source_block s14m1m
_cod_depositor_comments
;
The following automatic conversions were performed:

'_symmetry_cell_setting' value 'Monoclinic' changed to 'monoclinic'
according to /home/saulius/struct/CIF-dictionaries/cif_core.dic
dictionary named 'cif_core.dic' version 2.4.1 from 2010-06-29.

Automatic conversion script
Id: cif_fix_values 1715 2011-07-08 13:25:40Z adriana 
;
_cod_original_cell_volume 2641.0(8)
_cod_original_sg_symbol_H-M P2(1)
_cod_database_code 1507347

loop_
_symmetry_equiv_pos_as_xyz
'x, y, z'
'-x, y+1/2, -z'

loop_
_atom_site_label
_atom_site_type_symbol
_atom_site_fract_x
_atom_site_fract_y
_atom_site_fract_z
_atom_site_U_iso_or_equiv
_atom_site_adp_type
_atom_site_occupancy
_atom_site_symmetry_multiplicity
_atom_site_calc_flag
_atom_site_refinement_flags
O1 O 0.7217(3) 1.03305(11) 0.78269(18) 0.0429(6) Uani 1 1 d .
O2 O 0.7363(3) 0.91873(12) 0.7652(2) 0.0517(7) Uani 1 1 d .
O3 O 0.2195(3) 0.95509(13) 0.7613(2) 0.0653(9) Uani 1 1 d .
O4 O 0.2322(3) 0.84123(11) 0.7441(2) 0.0508(7) Uani 1 1 d .
O5 O 1.1601(3) 0.56468(12) 0.74424(19) 0.0480(7) Uani 1 1 d .
O6 O 1.1861(3) 0.45056(14) 0.7639(2) 0.0646(9) Uani 1 1 d .
O7 O 0.6707(3) 0.48439(13) 0.7355(2) 0.0621(8) Uani 1 1 d .
O8 O 0.6968(3) 0.37160(12) 0.76451(18) 0.0424(6) Uani 1 1 d .
C1 C 0.8775(4) 1.03641(17) 0.8139(3) 0.0398(9) Uani 1 1 d .
H1 H 0.9303 1.0031 0.7783 0.048 Uiso 1 1 calc R
C2 C 0.9252(4) 1.10935(17) 0.7948(3) 0.0433(9) Uani 1 1 d .
H2 H 0.8705 1.1406 0.8321 0.052 Uiso 1 1 calc R
C3 C 1.0865(4) 1.1155(2) 0.8334(3) 0.0547(11) Uani 1 1 d .
H3A H 1.1444 1.0843 0.7991 0.066 Uiso 1 1 calc R
H3B H 1.1197 1.1631 0.8246 0.066 Uiso 1 1 calc R
C4 C 1.1126(5) 1.0975(2) 0.9347(3) 0.0619(12) Uani 1 1 d .
H4A H 1.2178 1.1007 0.9559 0.074 Uiso 1 1 calc R
H4B H 1.0621 1.1315 0.9695 0.074 Uiso 1 1 calc R
C5 C 1.0598(4) 1.0261(2) 0.9545(3) 0.0519(10) Uani 1 1 d .
H5 H 1.1188 0.9922 0.9239 0.062 Uiso 1 1 calc R
C6 C 0.9029(4) 1.0183(2) 0.9139(3) 0.0475(10) Uani 1 1 d .
H6A H 0.8720 0.9702 0.9220 0.057 Uiso 1 1 calc R
H6B H 0.8419 1.0484 0.9477 0.057 Uiso 1 1 calc R
C7 C 0.8892(5) 1.1317(2) 0.6962(3) 0.0530(11) Uani 1 1 d .
H7 H 0.7823 1.1249 0.6801 0.064 Uiso 1 1 calc R
C8 C 0.9186(6) 1.2080(2) 0.6823(4) 0.0723(14) Uani 1 1 d .
H8A H 0.8734 1.2351 0.7272 0.109 Uiso 1 1 calc R
H8B H 0.8777 1.2217 0.6204 0.109 Uiso 1 1 calc R
H8C H 1.0235 1.2162 0.6903 0.109 Uiso 1 1 calc R
C9 C 0.9628(7) 1.0893(3) 0.6282(4) 0.0837(17) Uani 1 1 d .
H9A H 1.0684 1.0933 0.6426 0.126 Uiso 1 1 calc R
H9B H 0.9332 1.1064 0.5661 0.126 Uiso 1 1 calc R
H9C H 0.9342 1.0410 0.6321 0.126 Uiso 1 1 calc R
C10 C 1.0807(5) 1.0112(3) 1.0561(3) 0.0760(14) Uani 1 1 d .
H10A H 1.0218 1.0431 1.0874 0.114 Uiso 1 1 calc R
H10B H 1.1832 1.0169 1.0800 0.114 Uiso 1 1 calc R
H10C H 1.0505 0.9639 1.0667 0.114 Uiso 1 1 calc R
C11 C 0.6656(4) 0.97095(18) 0.7604(3) 0.0392(9) Uani 1 1 d .
C12 C 0.5070(4) 0.97679(18) 0.7268(3) 0.0394(8) Uani 1 1 d .
H12 H 0.4568 1.0054 0.7696 0.047 Uiso 1 1 calc R
C13 C 0.4842(5) 1.00741(19) 0.6299(3) 0.0509(10) Uani 1 1 d .
H13A H 0.3848 1.0261 0.6155 0.061 Uiso 1 1 calc R
H13B H 0.5553 1.0444 0.6230 0.061 Uiso 1 1 calc R
C14 C 0.5078(6) 0.9466(2) 0.5693(3) 0.0677(13) Uani 1 1 d .
H14A H 0.6126 0.9374 0.5691 0.081 Uiso 1 1 calc R
H14B H 0.4630 0.9548 0.5057 0.081 Uiso 1 1 calc R
C15 C 0.4337(6) 0.8872(2) 0.6125(3) 0.0607(12) Uani 1 1 d .
H15A H 0.4868 0.8437 0.6056 0.073 Uiso 1 1 calc R
H15B H 0.3328 0.8817 0.5828 0.073 Uiso 1 1 calc R
C16 C 0.4349(4) 0.90494(17) 0.7143(3) 0.0406(9) Uani 1 1 d .
H16 H 0.4959 0.8706 0.7521 0.049 Uiso 1 1 calc R
C17 C 0.2849(4) 0.90545(18) 0.7427(3) 0.0421(9) Uani 1 1 d .
C18 C 0.0956(4) 0.83155(18) 0.7821(3) 0.0465(10) Uani 1 1 d .
H18 H 0.0345 0.8738 0.7711 0.056 Uiso 1 1 calc R
C19 C 0.1321(4) 0.8201(2) 0.8838(3) 0.0561(12) Uani 1 1 d .
H19A H 0.1749 0.8627 0.9121 0.067 Uiso 1 1 calc R
H19B H 0.2062 0.7834 0.8940 0.067 Uiso 1 1 calc R
C20 C 0.0012(4) 0.8000(2) 0.9311(3) 0.0617(12) Uani 1 1 d .
H20 H -0.0675 0.8398 0.9263 0.074 Uiso 1 1 calc R
C21 C -0.0758(4) 0.7395(2) 0.8807(4) 0.0695(15) Uani 1 1 d .
H21A H -0.0121 0.6986 0.8887 0.083 Uiso 1 1 calc R
H21B H -0.1653 0.7291 0.9083 0.083 Uiso 1 1 calc R
C22 C -0.1154(4) 0.7529(2) 0.7795(4) 0.0647(14) Uani 1 1 d .
H22A H -0.1855 0.7915 0.7711 0.078 Uiso 1 1 calc R
H22B H -0.1632 0.7116 0.7503 0.078 Uiso 1 1 calc R
C23 C 0.0175(4) 0.77051(19) 0.7328(4) 0.0580(13) Uani 1 1 d .
H23 H 0.0848 0.7303 0.7426 0.070 Uiso 1 1 calc R
C24 C 0.0470(5) 0.7861(3) 1.0319(4) 0.0817(16) Uani 1 1 d .
H24A H -0.0382 0.7730 1.0612 0.123 Uiso 1 1 calc R
H24B H 0.0906 0.8277 1.0611 0.123 Uiso 1 1 calc R
H24C H 0.1181 0.7487 1.0385 0.123 Uiso 1 1 calc R
C25 C -0.0142(4) 0.7809(2) 0.6285(4) 0.0634(13) Uani 1 1 d .
H25 H 0.0806 0.7915 0.6060 0.076 Uiso 1 1 calc R
C26 C -0.0718(6) 0.7148(3) 0.5802(5) 0.105(2) Uani 1 1 d .
H26A H -0.0143 0.6755 0.6057 0.158 Uiso 1 1 calc R
H26B H -0.0643 0.7185 0.5147 0.158 Uiso 1 1 calc R
H26C H -0.1736 0.7082 0.5895 0.158 Uiso 1 1 calc R
C27 C -0.1164(6) 0.8410(3) 0.5997(4) 0.0783(15) Uani 1 1 d .
H27A H -0.2095 0.8337 0.6231 0.117 Uiso 1 1 calc R
H27B H -0.1322 0.8440 0.5328 0.117 Uiso 1 1 calc R
H27C H -0.0728 0.8840 0.6247 0.117 Uiso 1 1 calc R
C28 C 1.3101(4) 0.57695(19) 0.7839(3) 0.0438(9) Uani 1 1 d .
H28 H 1.3709 0.5362 0.7724 0.053 Uiso 1 1 calc R
C29 C 1.3636(4) 0.63960(18) 0.7361(3) 0.0448(10) Uani 1 1 d .
H29 H 1.3013 0.6791 0.7505 0.054 Uiso 1 1 calc R
C30 C 1.5170(4) 0.6554(2) 0.7811(3) 0.0527(11) Uani 1 1 d .
H30A H 1.5818 0.6164 0.7713 0.063 Uiso 1 1 calc R
H30B H 1.5542 0.6967 0.7523 0.063 Uiso 1 1 calc R
C31 C 1.5188(4) 0.6678(2) 0.8826(3) 0.0600(12) Uani 1 1 d .
H31A H 1.4592 0.7089 0.8917 0.072 Uiso 1 1 calc R
H31B H 1.6196 0.6777 0.9097 0.072 Uiso 1 1 calc R
C32 C 1.4615(4) 0.6073(2) 0.9325(3) 0.0540(11) Uani 1 1 d .
H32 H 1.5287 0.5676 0.9279 0.065 Uiso 1 1 calc R
C33 C 1.3124(4) 0.5869(2) 0.8852(3) 0.0506(10) Uani 1 1 d .
H33A H 1.2817 0.5437 0.9125 0.061 Uiso 1 1 calc R
H33B H 1.2415 0.6230 0.8962 0.061 Uiso 1 1 calc R
C34 C 1.3458(5) 0.63279(19) 0.6319(3) 0.0524(11) Uani 1 1 d .
H34 H 1.2404 0.6237 0.6125 0.063 Uiso 1 1 calc R
C35 C 1.3821(5) 0.6998(2) 0.5851(4) 0.0707(14) Uani 1 1 d .
H35A H 1.4867 0.7083 0.5969 0.106 Uiso 1 1 calc R
H35B H 1.3295 0.7380 0.6094 0.106 Uiso 1 1 calc R
H35C H 1.3531 0.6959 0.5191 0.106 Uiso 1 1 calc R
C36 C 1.4270(7) 0.5733(3) 0.5980(4) 0.0842(17) Uani 1 1 d .
H36A H 1.4015 0.5686 0.5318 0.126 Uiso 1 1 calc R
H36B H 1.4010 0.5310 0.6283 0.126 Uiso 1 1 calc R
H36C H 1.5316 0.5813 0.6118 0.126 Uiso 1 1 calc R
C37 C 1.4558(5) 0.6218(3) 1.0337(3) 0.0715(14) Uani 1 1 d .
H37A H 1.5508 0.6382 1.0616 0.107 Uiso 1 1 calc R
H37B H 1.4306 0.5795 1.0642 0.107 Uiso 1 1 calc R
H37C H 1.3823 0.6571 1.0401 0.107 Uiso 1 1 calc R
C38 C 1.1123(4) 0.4996(2) 0.7391(3) 0.0460(9) Uani 1 1 d .
C39 C 0.9593(5) 0.4968(2) 0.6921(3) 0.0503(11) Uani 1 1 d .
H39 H 0.915(5) 0.521(2) 0.721(3) 0.060 Uiso 1 1 d .
C40A C 0.9800(11) 0.5021(4) 0.5837(6) 0.052(2) Uiso 0.566(16) 1 d P
C40B C 0.9290(13) 0.5177(5) 0.5972(7) 0.043(3) Uiso 0.434(16) 1 d P
C41A C 0.8586(10) 0.4567(4) 0.5359(6) 0.059(3) Uiso 0.566(16) 1 d P
C41B C 0.9611(14) 0.4437(6) 0.5547(8) 0.063(4) Uiso 0.434(16) 1 d P
C42 C 0.8713(5) 0.3948(2) 0.6050(4) 0.0624(13) Uani 1 1 d .
H42 H 0.795(5) 0.376(3) 0.592(3) 0.075 Uiso 1 1 d .
C43 C 0.8866(4) 0.42613(19) 0.7019(3) 0.0449(10) Uani 1 1 d .
H43 H 0.9516 0.3965 0.7446 0.054 Uiso 1 1 calc R
C44 C 0.7423(4) 0.43276(18) 0.7357(3) 0.0427(9) Uani 1 1 d .
C45 C 0.5557(4) 0.36892(18) 0.7979(3) 0.0397(9) Uani 1 1 d .
H45 H 0.4878 0.4015 0.7618 0.048 Uiso 1 1 calc R
C46 C 0.5732(4) 0.3897(2) 0.8968(3) 0.0517(10) Uani 1 1 d .
H46A H 0.6070 0.4380 0.9020 0.062 Uiso 1 1 calc R
H46B H 0.6488 0.3606 0.9310 0.062 Uiso 1 1 calc R
C47 C 0.4335(4) 0.3832(2) 0.9401(3) 0.0540(11) Uani 1 1 d .
H47 H 0.3604 0.4156 0.9083 0.065 Uiso 1 1 calc R
C48 C 0.3757(5) 0.3101(2) 0.9255(3) 0.0611(12) Uani 1 1 d .
H48A H 0.4437 0.2777 0.9603 0.073 Uiso 1 1 calc R
H48B H 0.2809 0.3064 0.9493 0.073 Uiso 1 1 calc R
C49 C 0.3577(4) 0.2904(2) 0.8264(3) 0.0518(10) Uani 1 1 d .
H49A H 0.2840 0.3206 0.7926 0.062 Uiso 1 1 calc R
H49B H 0.3213 0.2426 0.8203 0.062 Uiso 1 1 calc R
C50 C 0.4986(4) 0.29568(19) 0.7835(3) 0.0445(9) Uani 1 1 d .
H50 H 0.5704 0.2649 0.8197 0.053 Uiso 1 1 calc R
C51 C 0.4553(6) 0.4011(3) 1.0408(3) 0.0797(15) Uani 1 1 d .
H51A H 0.5223 0.3681 1.0737 0.120 Uiso 1 1 calc R
H51B H 0.3618 0.3994 1.0652 0.120 Uiso 1 1 calc R
H51C H 0.4960 0.4475 1.0488 0.120 Uiso 1 1 calc R
C52 C 0.4897(5) 0.2722(2) 0.6840(3) 0.0525(10) Uani 1 1 d .
H52 H 0.5882 0.2781 0.6643 0.063 Uiso 1 1 calc R
C53 C 0.4508(6) 0.1954(2) 0.6753(4) 0.0830(16) Uani 1 1 d .
H53A H 0.5178 0.1688 0.7184 0.125 Uiso 1 1 calc R
H53B H 0.4585 0.1799 0.6128 0.125 Uiso 1 1 calc R
H53C H 0.3512 0.1885 0.6891 0.125 Uiso 1 1 calc R
C54 C 0.3836(6) 0.3140(3) 0.6192(4) 0.0802(16) Uani 1 1 d .
H54A H 0.3852 0.2975 0.5565 0.120 Uiso 1 1 calc R
H54B H 0.4117 0.3625 0.6229 0.120 Uiso 1 1 calc R
H54C H 0.2855 0.3088 0.6364 0.120 Uiso 1 1 calc R

loop_
_atom_site_aniso_label
_atom_site_aniso_U_11
_atom_site_aniso_U_22
_atom_site_aniso_U_33
_atom_site_aniso_U_23
_atom_site_aniso_U_13
_atom_site_aniso_U_12
O1 0.0407(15) 0.0309(13) 0.0566(18) -0.0030(11) 0.0045(12) -0.0054(10)
O2 0.0430(15) 0.0338(15) 0.080(2) -0.0029(13) 0.0141(14) -0.0006(11)
O3 0.0524(18) 0.0349(16) 0.113(3) -0.0043(15) 0.0274(17) 0.0011(12)
O4 0.0354(14) 0.0275(13) 0.091(2) 0.0000(13) 0.0127(13) -0.0038(10)
O5 0.0403(15) 0.0340(13) 0.068(2) -0.0031(12) 0.0003(12) -0.0110(11)
O6 0.0492(17) 0.0361(16) 0.104(3) 0.0009(15) -0.0078(16) -0.0028(13)
O7 0.0540(17) 0.0320(15) 0.101(3) 0.0077(14) 0.0112(15) 0.0016(12)
O8 0.0417(14) 0.0305(13) 0.0556(18) 0.0044(11) 0.0085(12) -0.0054(10)
C1 0.0328(19) 0.0363(19) 0.051(3) -0.0072(17) 0.0082(16) -0.0046(14)
C2 0.038(2) 0.0303(19) 0.063(3) -0.0071(17) 0.0118(18) -0.0047(14)
C3 0.043(2) 0.042(2) 0.079(3) -0.003(2) 0.011(2) -0.0103(17)
C4 0.043(2) 0.058(3) 0.082(4) -0.017(2) -0.003(2) -0.0026(19)
C5 0.041(2) 0.061(3) 0.054(3) -0.007(2) 0.0052(19) 0.0096(18)
C6 0.044(2) 0.050(2) 0.050(3) 0.0015(18) 0.0111(18) -0.0008(16)
C7 0.056(2) 0.041(2) 0.063(3) -0.0007(19) 0.012(2) -0.0120(18)
C8 0.077(3) 0.045(3) 0.094(4) 0.013(2) 0.009(3) -0.008(2)
C9 0.136(5) 0.062(3) 0.060(4) 0.005(2) 0.038(3) 0.006(3)
C10 0.062(3) 0.090(4) 0.072(4) 0.000(3) -0.005(2) 0.016(3)
C11 0.043(2) 0.0335(19) 0.043(2) 0.0007(16) 0.0136(17) -0.0030(16)
C12 0.044(2) 0.0320(17) 0.042(2) -0.0007(16) 0.0054(17) -0.0065(15)
C13 0.061(3) 0.034(2) 0.055(3) 0.0038(18) -0.004(2) -0.0117(17)
C14 0.104(4) 0.045(2) 0.056(3) 0.000(2) 0.020(3) -0.019(2)
C15 0.088(3) 0.039(2) 0.059(3) -0.008(2) 0.026(2) -0.019(2)
C16 0.043(2) 0.0301(18) 0.050(3) 0.0027(16) 0.0095(17) -0.0060(15)
C17 0.0391(19) 0.0281(18) 0.059(3) 0.0059(17) 0.0041(17) -0.0012(15)
C18 0.0318(19) 0.035(2) 0.073(3) 0.0000(19) 0.0084(19) -0.0033(15)
C19 0.032(2) 0.050(2) 0.085(4) 0.009(2) 0.005(2) -0.0062(17)
C20 0.040(2) 0.058(3) 0.087(4) 0.023(2) 0.011(2) -0.0065(19)
C21 0.034(2) 0.056(3) 0.119(5) 0.025(3) 0.011(2) -0.0097(19)
C22 0.033(2) 0.040(2) 0.120(5) 0.005(2) 0.003(2) -0.0073(16)
C23 0.031(2) 0.032(2) 0.112(4) -0.007(2) 0.010(2) 0.0013(15)
C24 0.051(3) 0.095(4) 0.100(5) 0.030(3) 0.013(3) -0.011(3)
C25 0.043(2) 0.061(3) 0.087(4) -0.026(2) 0.008(2) -0.004(2)
C26 0.068(4) 0.083(4) 0.165(6) -0.062(4) 0.012(4) -0.010(3)
C27 0.076(3) 0.082(4) 0.078(4) -0.017(3) 0.012(3) 0.009(3)
C28 0.0298(19) 0.039(2) 0.061(3) -0.0092(18) 0.0001(17) -0.0037(15)
C29 0.0322(19) 0.0343(18) 0.069(3) -0.0053(18) 0.0119(18) -0.0021(14)
C30 0.039(2) 0.048(2) 0.073(3) -0.011(2) 0.015(2) -0.0079(16)
C31 0.034(2) 0.065(3) 0.082(4) -0.017(2) 0.010(2) -0.0170(19)
C32 0.035(2) 0.063(3) 0.064(3) -0.015(2) 0.0073(19) -0.0093(18)
C33 0.038(2) 0.049(2) 0.064(3) -0.0091(19) 0.0035(19) -0.0100(16)
C34 0.050(2) 0.039(2) 0.069(3) 0.0022(19) 0.009(2) 0.0025(17)
C35 0.066(3) 0.050(3) 0.098(4) 0.014(3) 0.018(3) 0.001(2)
C36 0.130(5) 0.061(3) 0.065(4) -0.002(2) 0.023(3) 0.033(3)
C37 0.054(3) 0.100(4) 0.061(3) -0.020(3) 0.008(2) -0.017(2)
C38 0.046(2) 0.038(2) 0.054(3) 0.0006(18) 0.0072(19) -0.0121(18)
C39 0.051(3) 0.039(2) 0.060(3) 0.0111(19) 0.000(2) -0.0098(17)
C42 0.065(3) 0.045(2) 0.082(4) -0.004(2) 0.027(3) -0.018(2)
C43 0.039(2) 0.041(2) 0.052(3) 0.0122(18) -0.0052(18) -0.0084(16)
C44 0.044(2) 0.033(2) 0.049(3) 0.0039(17) -0.0027(18) -0.0069(16)
C45 0.0373(19) 0.0354(19) 0.047(3) 0.0049(16) 0.0060(16) -0.0024(15)
C46 0.049(2) 0.055(3) 0.050(3) -0.0014(19) 0.0016(19) 0.0025(18)
C47 0.043(2) 0.069(3) 0.049(3) -0.002(2) 0.0045(19) 0.0104(19)
C48 0.051(2) 0.074(3) 0.061(3) 0.014(2) 0.017(2) -0.001(2)
C49 0.043(2) 0.048(2) 0.066(3) 0.008(2) 0.0106(19) -0.0074(18)
C50 0.037(2) 0.037(2) 0.059(3) 0.0052(17) 0.0043(17) -0.0023(15)
C51 0.068(3) 0.121(5) 0.051(3) -0.011(3) 0.012(2) 0.017(3)
C52 0.048(2) 0.044(2) 0.065(3) -0.005(2) 0.006(2) -0.0102(18)
C53 0.090(4) 0.047(3) 0.113(5) -0.024(3) 0.014(3) -0.016(2)
C54 0.095(4) 0.079(4) 0.064(4) -0.004(3) -0.003(3) -0.001(3)

loop_
_atom_type_symbol
_atom_type_description
_atom_type_scat_dispersion_real
_atom_type_scat_dispersion_imag
_atom_type_scat_source
C C 0.0033 0.0016 'International Tables Vol C Tables 4.2.6.8 and 6.1.1.4'
H H 0.0000 0.0000 'International Tables Vol C Tables 4.2.6.8 and 6.1.1.4'
O O 0.0106 0.0060 'International Tables Vol C Tables 4.2.6.8 and 6.1.1.4'

loop_
_geom_angle_atom_site_label_1
_geom_angle_atom_site_label_2
_geom_angle_atom_site_label_3
_geom_angle
C11 O1 C1 117.2(3)
C17 O4 C18 117.5(3)
C38 O5 C28 118.0(3)
C44 O8 C45 117.9(3)
O1 C1 C6 109.0(3)
O1 C1 C2 106.4(3)
C6 C1 C2 112.6(3)
O1 C1 H1 109.6
C6 C1 H1 109.6
C2 C1 H1 109.6
C7 C2 C1 114.2(3)
C7 C2 C3 115.0(3)
C1 C2 C3 107.2(3)
C7 C2 H2 106.6
C1 C2 H2 106.6
C3 C2 H2 106.6
C4 C3 C2 112.0(3)
C4 C3 H3A 109.2
C2 C3 H3A 109.2
C4 C3 H3B 109.2
C2 C3 H3B 109.2
H3A C3 H3B 107.9
C5 C4 C3 112.6(3)
C5 C4 H4A 109.1
C3 C4 H4A 109.1
C5 C4 H4B 109.1
C3 C4 H4B 109.1
H4A C4 H4B 107.8
C6 C5 C4 109.5(3)
C6 C5 C10 111.8(3)
C4 C5 C10 111.2(4)
C6 C5 H5 108.1
C4 C5 H5 108.1
C10 C5 H5 108.1
C1 C6 C5 113.0(3)
C1 C6 H6A 109.0
C5 C6 H6A 109.0
C1 C6 H6B 109.0
C5 C6 H6B 109.0
H6A C6 H6B 107.8
C2 C7 C9 114.4(4)
C2 C7 C8 112.7(4)
C9 C7 C8 109.6(4)
C2 C7 H7 106.6
C9 C7 H7 106.6
C8 C7 H7 106.6
C7 C8 H8A 109.5
C7 C8 H8B 109.5
H8A C8 H8B 109.5
C7 C8 H8C 109.5
H8A C8 H8C 109.5
H8B C8 H8C 109.5
C7 C9 H9A 109.5
C7 C9 H9B 109.5
H9A C9 H9B 109.5
C7 C9 H9C 109.5
H9A C9 H9C 109.5
H9B C9 H9C 109.5
C5 C10 H10A 109.5
C5 C10 H10B 109.5
H10A C10 H10B 109.5
C5 C10 H10C 109.5
H10A C10 H10C 109.5
H10B C10 H10C 109.5
O2 C11 O1 123.5(3)
O2 C11 C12 126.0(3)
O1 C11 C12 110.4(3)
C11 C12 C13 110.7(3)
C11 C12 C16 111.3(3)
C13 C12 C16 103.4(3)
C11 C12 H12 110.4
C13 C12 H12 110.4
C16 C12 H12 110.4
C14 C13 C12 103.4(3)
C14 C13 H13A 111.1
C12 C13 H13A 111.1
C14 C13 H13B 111.1
C12 C13 H13B 111.1
H13A C13 H13B 109.0
C13 C14 C15 103.9(3)
C13 C14 H14A 111.0
C15 C14 H14A 111.0
C13 C14 H14B 111.0
C15 C14 H14B 111.0
H14A C14 H14B 109.0
C14 C15 C16 106.7(3)
C14 C15 H15A 110.4
C16 C15 H15A 110.4
C14 C15 H15B 110.4
C16 C15 H15B 110.4
H15A C15 H15B 108.6
C17 C16 C15 112.2(3)
C17 C16 C12 111.3(3)
C15 C16 C12 105.6(3)
C17 C16 H16 109.2
C15 C16 H16 109.2
C12 C16 H16 109.2
O3 C17 O4 123.6(3)
O3 C17 C16 125.9(3)
O4 C17 C16 110.5(3)
O4 C18 C19 107.5(3)
O4 C18 C23 107.6(3)
C19 C18 C23 113.1(3)
O4 C18 H18 109.5
C19 C18 H18 109.5
C23 C18 H18 109.5
C18 C19 C20 113.5(3)
C18 C19 H19A 108.9
C20 C19 H19A 108.9
C18 C19 H19B 108.9
C20 C19 H19B 108.9
H19A C19 H19B 107.7
C24 C20 C21 113.5(4)
C24 C20 C19 110.5(4)
C21 C20 C19 109.1(4)
C24 C20 H20 107.8
C21 C20 H20 107.8
C19 C20 H20 107.8
C22 C21 C20 113.0(3)
C22 C21 H21A 109.0
C20 C21 H21A 109.0
C22 C21 H21B 109.0
C20 C21 H21B 109.0
H21A C21 H21B 107.8
C21 C22 C23 111.8(4)
C21 C22 H22A 109.3
C23 C22 H22A 109.3
C21 C22 H22B 109.3
C23 C22 H22B 109.3
H22A C22 H22B 107.9
C22 C23 C18 108.8(4)
C22 C23 C25 114.5(4)
C18 C23 C25 113.2(3)
C22 C23 H23 106.6
C18 C23 H23 106.6
C25 C23 H23 106.6
C20 C24 H24A 109.5
C20 C24 H24B 109.5
H24A C24 H24B 109.5
C20 C24 H24C 109.5
H24A C24 H24C 109.5
H24B C24 H24C 109.5
C26 C25 C27 110.1(4)
C26 C25 C23 111.5(4)
C27 C25 C23 114.3(4)
C26 C25 H25 106.9
C27 C25 H25 106.9
C23 C25 H25 106.9
C25 C26 H26A 109.5
C25 C26 H26B 109.5
H26A C26 H26B 109.5
C25 C26 H26C 109.5
H26A C26 H26C 109.5
H26B C26 H26C 109.5
C25 C27 H27A 109.5
C25 C27 H27B 109.5
H27A C27 H27B 109.5
C25 C27 H27C 109.5
H27A C27 H27C 109.5
H27B C27 H27C 109.5
O5 C28 C33 108.3(3)
O5 C28 C29 107.1(3)
C33 C28 C29 113.0(3)
O5 C28 H28 109.4
C33 C28 H28 109.4
C29 C28 H28 109.4
C28 C29 C30 107.5(3)
C28 C29 C34 113.2(3)
C30 C29 C34 115.7(3)
C28 C29 H29 106.6
C30 C29 H29 106.6
C34 C29 H29 106.6
C31 C30 C29 110.9(3)
C31 C30 H30A 109.5
C29 C30 H30A 109.5
C31 C30 H30B 109.5
C29 C30 H30B 109.5
H30A C30 H30B 108.0
C30 C31 C32 113.2(3)
C30 C31 H31A 108.9
C32 C31 H31A 108.9
C30 C31 H31B 108.9
C32 C31 H31B 108.9
H31A C31 H31B 107.8
C31 C32 C33 109.4(4)
C31 C32 C37 112.8(4)
C33 C32 C37 110.9(3)
C31 C32 H32 107.9
C33 C32 H32 107.9
C37 C32 H32 107.9
C28 C33 C32 112.9(3)
C28 C33 H33A 109.0
C32 C33 H33A 109.0
C28 C33 H33B 109.0
C32 C33 H33B 109.0
H33A C33 H33B 107.8
C36 C34 C29 113.9(4)
C36 C34 C35 111.0(4)
C29 C34 C35 112.1(4)
C36 C34 H34 106.4
C29 C34 H34 106.4
C35 C34 H34 106.4
C34 C35 H35A 109.5
C34 C35 H35B 109.5
H35A C35 H35B 109.5
C34 C35 H35C 109.5
H35A C35 H35C 109.5
H35B C35 H35C 109.5
C34 C36 H36A 109.5
C34 C36 H36B 109.5
H36A C36 H36B 109.5
C34 C36 H36C 109.5
H36A C36 H36C 109.5
H36B C36 H36C 109.5
C32 C37 H37A 109.5
C32 C37 H37B 109.5
H37A C37 H37B 109.5
C32 C37 H37C 109.5
H37A C37 H37C 109.5
H37B C37 H37C 109.5
O6 C38 O5 123.9(3)
O6 C38 C39 125.5(3)
O5 C38 C39 110.4(3)
C40B C39 C38 119.6(5)
C40B C39 C43 107.6(5)
C38 C39 C43 112.8(3)
C40B C39 C40A 21.9(4)
C38 C39 C40A 103.3(5)
C43 C39 C40A 104.5(4)
C40B C39 H39 108(4)
C38 C39 H39 105(4)
C43 C39 H39 102(4)
C40A C39 H39 129(4)
C40B C40A C41B 119.4(18)
C40B C40A C41A 83.2(15)
C41B C40A C41A 40.2(6)
C40B C40A C39 61.9(13)
C41B C40A C39 104.8(8)
C41A C40A C39 104.2(6)
C40A C40B C39 96.2(15)
C40A C40B C41A 74.1(15)
C39 C40B C41A 111.0(7)
C40A C40B C41B 41.2(13)
C39 C40B C41B 95.9(8)
C41A C40B C41B 36.2(5)
C41B C41A C40A 52.5(9)
C41B C41A C42 68.3(8)
C40A C41A C42 98.6(6)
C41B C41A C40B 73.5(10)
C40A C41A C40B 22.7(4)
C42 C41A C40B 102.2(6)
C41A C41B C40A 87.3(11)
C41A C41B C42 74.3(9)
C40A C41B C42 118.4(10)
C41A C41B C40B 70.4(9)
C40A C41B C40B 19.4(6)
C42 C41B C40B 103.3(8)
C41B C42 C43 102.2(5)
C41B C42 C41A 37.4(5)
C43 C42 C41A 106.8(4)
C41B C42 H42 134(4)
C43 C42 H42 113(4)
C41A C42 H42 101(4)
C44 C43 C42 111.1(3)
C44 C43 C39 112.0(3)
C42 C43 C39 104.9(3)
C44 C43 H43 109.6
C42 C43 H43 109.6
C39 C43 H43 109.6
O7 C44 O8 122.9(4)
O7 C44 C43 126.1(3)
O8 C44 C43 111.0(3)
O8 C45 C46 108.9(3)
O8 C45 C50 107.3(3)
C46 C45 C50 112.4(3)
O8 C45 H45 109.4
C46 C45 H45 109.4
C50 C45 H45 109.4
C45 C46 C47 112.9(3)
C45 C46 H46A 109.0
C47 C46 H46A 109.0
C45 C46 H46B 109.0
C47 C46 H46B 109.0
H46A C46 H46B 107.8
C51 C47 C46 112.0(4)
C51 C47 C48 110.9(4)
C46 C47 C48 108.8(3)
C51 C47 H47 108.4
C46 C47 H47 108.4
C48 C47 H47 108.4
C49 C48 C47 111.8(3)
C49 C48 H48A 109.2
C47 C48 H48A 109.2
C49 C48 H48B 109.2
C47 C48 H48B 109.2
H48A C48 H48B 107.9
C48 C49 C50 112.9(3)
C48 C49 H49A 109.0
C50 C49 H49A 109.0
C48 C49 H49B 109.0
C50 C49 H49B 109.0
H49A C49 H49B 107.8
C45 C50 C49 107.8(3)
C45 C50 C52 113.0(3)
C49 C50 C52 115.5(3)
C45 C50 H50 106.7
C49 C50 H50 106.7
C52 C50 H50 106.7
C47 C51 H51A 109.5
C47 C51 H51B 109.5
H51A C51 H51B 109.5
C47 C51 H51C 109.5
H51A C51 H51C 109.5
H51B C51 H51C 109.5
C54 C52 C50 113.4(4)
C54 C52 C53 109.8(4)
C50 C52 C53 110.8(4)
C54 C52 H52 107.5
C50 C52 H52 107.5
C53 C52 H52 107.5
C52 C53 H53A 109.5
C52 C53 H53B 109.5
H53A C53 H53B 109.5
C52 C53 H53C 109.5
H53A C53 H53C 109.5
H53B C53 H53C 109.5
C52 C54 H54A 109.5
C52 C54 H54B 109.5
H54A C54 H54B 109.5
C52 C54 H54C 109.5
H54A C54 H54C 109.5
H54B C54 H54C 109.5

loop_
_geom_bond_atom_site_label_1
_geom_bond_atom_site_label_2
_geom_bond_distance
O1 C11 1.340(4)
O1 C1 1.464(4)
O2 C11 1.207(4)
O3 C17 1.191(4)
O4 C17 1.343(4)
O4 C18 1.460(4)
O5 C38 1.340(4)
O5 C28 1.462(4)
O6 C38 1.205(5)
O7 C44 1.204(4)
O8 C44 1.348(4)
O8 C45 1.456(4)
C1 C6 1.505(5)
C1 C2 1.523(5)
C1 H1 1.0000
C2 C7 1.514(6)
C2 C3 1.539(5)
C2 H2 1.0000
C3 C4 1.523(6)
C3 H3A 0.9900
C3 H3B 0.9900
C4 C5 1.513(6)
C4 H4A 0.9900
C4 H4B 0.9900
C5 C6 1.513(6)
C5 C10 1.514(6)
C5 H5 1.0000
C6 H6A 0.9900
C6 H6B 0.9900
C7 C9 1.523(6)
C7 C8 1.528(6)
C7 H7 1.0000
C8 H8A 0.9800
C8 H8B 0.9800
C8 H8C 0.9800
C9 H9A 0.9800
C9 H9B 0.9800
C9 H9C 0.9800
C10 H10A 0.9800
C10 H10B 0.9800
C10 H10C 0.9800
C11 C12 1.499(5)
C12 C13 1.536(5)
C12 C16 1.551(5)
C12 H12 1.0000
C13 C14 1.514(6)
C13 H13A 0.9900
C13 H13B 0.9900
C14 C15 1.524(6)
C14 H14A 0.9900
C14 H14B 0.9900
C15 C16 1.538(5)
C15 H15A 0.9900
C15 H15B 0.9900
C16 C17 1.503(5)
C16 H16 1.0000
C18 C19 1.512(6)
C18 C23 1.528(5)
C18 H18 1.0000
C19 C20 1.525(6)
C19 H19A 0.9900
C19 H19B 0.9900
C20 C24 1.517(7)
C20 C21 1.521(7)
C20 H20 1.0000
C21 C22 1.514(7)
C21 H21A 0.9900
C21 H21B 0.9900
C22 C23 1.524(6)
C22 H22A 0.9900
C22 H22B 0.9900
C23 C25 1.542(7)
C23 H23 1.0000
C24 H24A 0.9800
C24 H24B 0.9800
C24 H24C 0.9800
C25 C26 1.532(7)
C25 C27 1.534(7)
C25 H25 1.0000
C26 H26A 0.9800
C26 H26B 0.9800
C26 H26C 0.9800
C27 H27A 0.9800
C27 H27B 0.9800
C27 H27C 0.9800
C28 C33 1.502(6)
C28 C29 1.521(5)
C28 H28 1.0000
C29 C30 1.527(5)
C29 C34 1.530(6)
C29 H29 1.0000
C30 C31 1.513(6)
C30 H30A 0.9900
C30 H30B 0.9900
C31 C32 1.519(6)
C31 H31A 0.9900
C31 H31B 0.9900
C32 C33 1.524(5)
C32 C37 1.524(6)
C32 H32 1.0000
C33 H33A 0.9900
C33 H33B 0.9900
C34 C36 1.501(6)
C34 C35 1.531(6)
C34 H34 1.0000
C35 H35A 0.9800
C35 H35B 0.9800
C35 H35C 0.9800
C36 H36A 0.9800
C36 H36B 0.9800
C36 H36C 0.9800
C37 H37A 0.9800
C37 H37B 0.9800
C37 H37C 0.9800
C38 C39 1.502(6)
C39 C40B 1.451(11)
C39 C43 1.547(5)
C39 C40A 1.635(10)
C39 H39 0.78(4)
C40A C40B 0.615(10)
C40A C41B 1.218(13)
C40A C41A 1.533(12)
C40B C41A 1.583(13)
C40B C41B 1.611(17)
C41A C41B 0.991(12)
C41A C42 1.571(9)
C41B C42 1.517(12)
C42 C43 1.542(6)
C42 H42 0.80(5)
C43 C44 1.492(5)
C43 H43 1.0000
C45 C46 1.502(5)
C45 C50 1.526(5)
C45 H45 1.0000
C46 C47 1.521(6)
C46 H46A 0.9900
C46 H46B 0.9900
C47 C51 1.514(6)
C47 C48 1.524(6)
C47 H47 1.0000
C48 C49 1.498(6)
C48 H48A 0.9900
C48 H48B 0.9900
C49 C50 1.526(5)
C49 H49A 0.9900
C49 H49B 0.9900
C50 C52 1.528(6)
C50 H50 1.0000
C51 H51A 0.9800
C51 H51B 0.9800
C51 H51C 0.9800
C52 C54 1.520(6)
C52 C53 1.539(6)
C52 H52 1.0000
C53 H53A 0.9800
C53 H53B 0.9800
C53 H53C 0.9800
C54 H54A 0.9800
C54 H54B 0.9800
C54 H54C 0.9800
